data_8105264
loop_
_publ_author_name
'Guo, Fang-Fang'
'Wu, Wei-Na'
'Wang, Yuan'

_publ_section_title
;
 Crystal structure of
 bis[2-(1-(3-ethylpyrazin-2-yl)ethylidene)-1-tosylhydrazin-1-ido-\k3-N,N&#x2032;,O]copper(II),
 C30H34N8O4S2Cu
;
_journal_issue 3
_journal_name_full 'Zeitschrift f\"ur Kristallographie - New Crystal Structures'
_journal_page_first 709
_journal_page_last 711
_journal_paper_doi 10.1515/ncrs-2019-0909
_journal_volume 235
_journal_year 2020
_chemical_formula_sum 'C30 H34 Cu N8 O4 S2'
_chemical_formula_weight 698.31
_space_group_crystal_system triclinic
_space_group_IT_number 2
_space_group_name_Hall '-P 1'
_space_group_name_H-M_alt 'P -1'
_atom_sites_solution_hydrogens geom
_cell_angle_alpha 78.7480(10)
_cell_angle_beta 79.6840(10)
_cell_angle_gamma 79.2700(10)
_cell_formula_units_Z 4
_cell_length_a 12.9537(9)
_cell_length_b 15.2802(10)
_cell_length_c 17.1041(11)
_cell_measurement_reflns_used 1232
_cell_measurement_temperature 296(2)
_cell_measurement_theta_max 22.34
_cell_measurement_theta_min 2.12
_cell_volume 3226.4(4)
_computing_cell_refinement 'Bruker SMART'
_computing_data_collection 'Bruker SMART'
_computing_data_reduction 'Bruker SAINT'
_computing_molecular_graphics 'Bruker SHELXTL'
_computing_publication_material 'Bruker SHELXTL'
_computing_structure_refinement 'SHELXL-2014/7 (Sheldrick, 2014)'
_computing_structure_solution 'Bruker SHELXTL'
_diffrn_ambient_temperature 296(2)
_diffrn_measured_fraction_theta_full 0.994
_diffrn_measured_fraction_theta_max 0.994
_diffrn_measurement_device_type 'CCD area detector'
_diffrn_measurement_method 'phi and omega scans'
_diffrn_radiation_type MoK\a
_diffrn_radiation_wavelength 0.71073
_diffrn_reflns_av_R_equivalents 0.0315
_diffrn_reflns_av_unetI/netI 0.0745
_diffrn_reflns_Laue_measured_fraction_full 0.994
_diffrn_reflns_Laue_measured_fraction_max 0.994
_diffrn_reflns_limit_h_max 11
_diffrn_reflns_limit_h_min -15
_diffrn_reflns_limit_k_max 18
_diffrn_reflns_limit_k_min -17
_diffrn_reflns_limit_l_max 20
_diffrn_reflns_limit_l_min -17
_diffrn_reflns_number 16652
_diffrn_reflns_point_group_measured_fraction_full 0.994
_diffrn_reflns_point_group_measured_fraction_max 0.994
_diffrn_reflns_theta_full 25.000
_diffrn_reflns_theta_max 25.000
_diffrn_reflns_theta_min 1.618
_exptl_absorpt_coefficient_mu 0.855
_exptl_absorpt_correction_T_max 0.889
_exptl_absorpt_correction_T_min 0.849
_exptl_absorpt_correction_type multi-scan
_exptl_absorpt_process_details sadabs
_exptl_crystal_colour balck
_exptl_crystal_density_diffrn 1.438
_exptl_crystal_description block
_exptl_crystal_F_000 1452
_exptl_crystal_size_max 0.200
_exptl_crystal_size_mid 0.150
_exptl_crystal_size_min 0.140
_refine_diff_density_max 0.285
_refine_diff_density_min -0.371
_refine_diff_density_rms 0.061
_refine_ls_extinction_coef .
_refine_ls_extinction_method none
_refine_ls_goodness_of_fit_ref 1.018
_refine_ls_hydrogen_treatment constr
_refine_ls_matrix_type full
_refine_ls_number_parameters 861
_refine_ls_number_reflns 11301
_refine_ls_number_restraints 4
_refine_ls_restrained_S_all 1.018
_refine_ls_R_factor_all 0.1003
_refine_ls_R_factor_gt 0.0488
_refine_ls_shift/su_max 0.001
_refine_ls_shift/su_mean 0.000
_refine_ls_structure_factor_coef Fsqd
_refine_ls_weighting_details 'w=1/[\s^2^(Fo^2^)+(0.0408P)^2^] where P=(Fo^2^+2Fc^2^)/3'
_refine_ls_weighting_scheme calc
_refine_ls_wR_factor_gt 0.0979
_refine_ls_wR_factor_ref 0.1178
_reflns_Friedel_coverage 0.000
_reflns_Friedel_fraction_full .
_reflns_Friedel_fraction_max .
_reflns_number_gt 6571
_reflns_number_total 11301
_reflns_threshold_expression 'I > 2\s(I)'
_cod_data_source_file suppl_ncrs-2019-0909_suppl.cif
_cod_data_source_block a
_cod_database_code 8105264
_shelx_space_group_comment
; 
The symmetry employed for this shelxl refinement is uniquely defined 
by the following loop, which should always be used as a source of 
symmetry information in preference to the above space-group names. 
They are only intended as comments. 
;
_shelx_estimated_absorpt_t_min 0.848
_shelx_estimated_absorpt_t_max 0.890

loop_
_space_group_symop_operation_xyz
'x, y, z'
'-x, -y, -z'

loop_
_atom_site_label
_atom_site_type_symbol
_atom_site_fract_x
_atom_site_fract_y
_atom_site_fract_z
_atom_site_U_iso_or_equiv
_atom_site_adp_type
_atom_site_occupancy
_atom_site_site_symmetry_order
_atom_site_calc_flag
_atom_site_refinement_flags_posn
_atom_site_refinement_flags_adp
_atom_site_refinement_flags_occupancy
_atom_site_disorder_assembly
_atom_site_disorder_group
Cu1 Cu 0.81054(4) 0.23205(3) 0.24996(3) 0.03989(15) Uani 1 1 d . . . . .
Cu2 Cu 0.70602(4) 0.74506(3) 0.25084(3) 0.04097(15) Uani 1 1 d . . . . .
S1 S 0.95449(8) 0.38096(7) 0.21701(6) 0.0456(3) Uani 1 1 d . . . . .
S2 S 0.95179(8) 0.04580(7) 0.25839(6) 0.0452(3) Uani 1 1 d . . . . .
S3 S 0.57061(8) 0.59510(7) 0.27652(6) 0.0452(3) Uani 1 1 d . . . . .
S4 S 0.55504(9) 0.92912(7) 0.24711(7) 0.0496(3) Uani 1 1 d . . . . .
N1 N 0.6969(3) 0.19204(19) 0.34899(19) 0.0434(8) Uani 1 1 d . . . . .
N2 N 0.5165(3) 0.1892(3) 0.4615(2) 0.0621(10) Uani 1 1 d . . . . .
N3 N 0.8105(2) 0.32217(19) 0.31840(18) 0.0363(8) Uani 1 1 d . . . . .
N4 N 0.8822(3) 0.3807(2) 0.30373(18) 0.0450(9) Uani 1 1 d . . . . .
N5 N 0.7104(3) 0.3029(2) 0.16641(19) 0.0459(9) Uani 1 1 d . . . . .
N6 N 0.5642(3) 0.3698(3) 0.0639(2) 0.0721(12) Uani 1 1 d . . . . .
N7 N 0.8092(2) 0.13939(19) 0.18532(18) 0.0369(8) Uani 1 1 d . . . . .
N8 N 0.8667(3) 0.05418(19) 0.19886(19) 0.0448(9) Uani 1 1 d . . . . .
N9 N 0.8210(3) 0.78957(19) 0.15680(18) 0.0417(8) Uani 1 1 d . . . . .
N10 N 1.0096(3) 0.7968(2) 0.0549(2) 0.0556(10) Uani 1 1 d . . . . .
N11 N 0.7140(2) 0.65769(19) 0.17867(18) 0.0377(8) Uani 1 1 d . . . . .
N12 N 0.6410(3) 0.5997(2) 0.18895(19) 0.0464(9) Uani 1 1 d . . . . .
N13 N 0.8122(2) 0.6761(2) 0.33369(18) 0.0424(8) Uani 1 1 d . . . . .
N14 N 0.9632(8) 0.6163(8) 0.4371(8) 0.063(3) Uani 0.618(11) 1 d . . P A 1
N15 N 0.6985(2) 0.83577(19) 0.31935(18) 0.0383(8) Uani 1 1 d . . . . .
N16 N 0.6420(3) 0.9205(2) 0.30538(19) 0.0458(9) Uani 1 1 d . . . . .
O1 O 0.9358(2) 0.31050(19) 0.17718(15) 0.0574(8) Uani 1 1 d . . . . .
O2 O 0.9443(2) 0.47107(19) 0.17291(18) 0.0718(10) Uani 1 1 d . . . . .
O3 O 0.9388(2) 0.12712(18) 0.29425(15) 0.0529(8) Uani 1 1 d . . . . .
O4 O 0.9523(2) -0.03874(19) 0.31271(17) 0.0693(9) Uani 1 1 d . . . . .
O5 O 0.5914(2) 0.66279(19) 0.31954(15) 0.0582(8) Uani 1 1 d . . . . .
O6 O 0.5810(2) 0.50443(19) 0.31933(18) 0.0705(9) Uani 1 1 d . . . . .
O7 O 0.5710(2) 0.85079(19) 0.20675(16) 0.0601(8) Uani 1 1 d . . . . .
O8 O 0.5498(2) 1.01650(19) 0.19771(18) 0.0727(10) Uani 1 1 d . . . . .
N14A N 0.9186(13) 0.6004(14) 0.4605(13) 0.057(5) Uani 0.382(11) 1 d . . P A 2
C1 C 0.6430(4) 0.1249(3) 0.3605(3) 0.0560(12) Uani 1 1 d . . . . .
H1A H 0.6631 0.0800 0.3286 0.067 Uiso 1 1 calc R U . . .
C2 C 0.5555(4) 0.1212(3) 0.4210(3) 0.0652(14) Uani 1 1 d . . . . .
H2 H 0.5233 0.0697 0.4335 0.078 Uiso 1 1 calc R U . . .
C3 C 0.5693(3) 0.2602(3) 0.4471(2) 0.0507(11) Uani 1 1 d . . . . .
C4 C 0.6664(3) 0.2574(2) 0.3951(2) 0.0397(10) Uani 1 1 d . . . . .
C5 C 0.5129(4) 0.3409(3) 0.4845(3) 0.0699(14) Uani 1 1 d . . . . .
H5A H 0.5240 0.3307 0.5404 0.084 Uiso 1 1 calc R U . . .
H5B H 0.5446 0.3935 0.4570 0.084 Uiso 1 1 calc R U . . .
C6 C 0.3965(4) 0.3609(3) 0.4813(3) 0.0894(18) Uani 1 1 d . . . . .
H6A H 0.3847 0.3773 0.4261 0.134 Uiso 1 1 calc R U . . .
H6B H 0.3650 0.4099 0.5098 0.134 Uiso 1 1 calc R U . . .
H6C H 0.3649 0.3082 0.5060 0.134 Uiso 1 1 calc R U . . .
C7 C 0.7415(3) 0.3221(2) 0.3841(2) 0.0381(10) Uani 1 1 d . . . . .
C8 C 0.7461(3) 0.3803(3) 0.4439(2) 0.0514(11) Uani 1 1 d . . . . .
H8A H 0.8186 0.3765 0.4515 0.077 Uiso 1 1 calc R U . . .
H8B H 0.7046 0.3599 0.4943 0.077 Uiso 1 1 calc R U . . .
H8C H 0.7182 0.4418 0.4241 0.077 Uiso 1 1 calc R U . . .
C9 C 1.0882(3) 0.3541(3) 0.2339(2) 0.0434(10) Uani 1 1 d . . . . .
C10 C 1.1435(4) 0.4193(3) 0.2395(3) 0.0715(14) Uani 1 1 d . . . . .
H10 H 1.1104 0.4791 0.2366 0.086 Uiso 1 1 calc R U . . .
C11 C 1.2499(4) 0.3961(4) 0.2497(3) 0.0867(17) Uani 1 1 d . . . . .
H11 H 1.2870 0.4412 0.2540 0.104 Uiso 1 1 calc R U . . .
C12 C 1.3013(4) 0.3096(4) 0.2537(3) 0.0714(15) Uani 1 1 d . . . . .
C13 C 1.2437(4) 0.2459(4) 0.2462(3) 0.0812(16) Uani 1 1 d . . . . .
H13 H 1.2773 0.1864 0.2468 0.097 Uiso 1 1 calc R U . . .
C14 C 1.1381(4) 0.2669(3) 0.2378(3) 0.0675(14) Uani 1 1 d . . . . .
H14A H 1.1006 0.2217 0.2348 0.081 Uiso 1 1 calc R U . . .
C15 C 1.4177(4) 0.2868(5) 0.2638(3) 0.120(2) Uani 1 1 d . . . . .
H15A H 1.4462 0.3416 0.2592 0.180 Uiso 1 1 calc R U . . .
H15B H 1.4561 0.2533 0.2228 0.180 Uiso 1 1 calc R U . . .
H15C H 1.4246 0.2511 0.3160 0.180 Uiso 1 1 calc R U . . .
C16 C 0.6654(4) 0.3889(3) 0.1592(3) 0.0628(13) Uani 1 1 d . . . . .
H16A H 0.6806 0.4263 0.1911 0.075 Uiso 1 1 calc R U . . .
C17 C 0.5961(4) 0.4224(3) 0.1041(3) 0.0793(17) Uani 1 1 d . . . . .
H17 H 0.5711 0.4841 0.0951 0.095 Uiso 1 1 calc R U . . .
C18 C 0.6065(4) 0.2816(3) 0.0732(3) 0.0529(12) Uani 1 1 d . . . . .
C19 C 0.6866(3) 0.2488(2) 0.1209(2) 0.0403(10) Uani 1 1 d . . . . .
C20 C 0.5534(4) 0.2242(3) 0.0345(3) 0.0716(15) Uani 1 1 d . . . . .
H20A H 0.5963 0.2148 -0.0167 0.086 Uiso 1 1 calc R U . . .
H20B H 0.5530 0.1655 0.0686 0.086 Uiso 1 1 calc R U . . .
C21 C 0.4434(4) 0.2614(4) 0.0200(3) 0.104(2) Uani 1 1 d . . . . .
H21A H 0.4206 0.2253 -0.0117 0.156 Uiso 1 1 calc R U . . .
H21B H 0.4408 0.3224 -0.0083 0.156 Uiso 1 1 calc R U . . .
H21C H 0.3972 0.2608 0.0707 0.156 Uiso 1 1 calc R U . . .
C22 C 0.7522(3) 0.1581(2) 0.1273(2) 0.0376(9) Uani 1 1 d . . . . .
C23 C 0.7600(3) 0.0941(3) 0.0704(2) 0.0530(12) Uani 1 1 d . . . . .
H23A H 0.8312 0.0619 0.0629 0.079 Uiso 1 1 calc R U . . .
H23B H 0.7425 0.1271 0.0194 0.079 Uiso 1 1 calc R U . . .
H23C H 0.7114 0.0520 0.0920 0.079 Uiso 1 1 calc R U . . .
C24 C 1.0759(3) 0.0380(3) 0.1961(2) 0.0408(10) Uani 1 1 d . . . . .
C25 C 1.0905(4) 0.0992(3) 0.1260(3) 0.0637(14) Uani 1 1 d . . . . .
H25 H 1.0349 0.1438 0.1112 0.076 Uiso 1 1 calc R U . . .
C26 C 1.1893(4) 0.0938(3) 0.0774(3) 0.0708(15) Uani 1 1 d . . . . .
H26 H 1.1995 0.1362 0.0308 0.085 Uiso 1 1 calc R U . . .
C27 C 1.2712(3) 0.0277(3) 0.0967(3) 0.0594(13) Uani 1 1 d . . . . .
C28 C 1.2539(4) -0.0329(3) 0.1665(3) 0.0749(16) Uani 1 1 d . . . . .
H28 H 1.3089 -0.0786 0.1808 0.090 Uiso 1 1 calc R U . . .
C29 C 1.1568(4) -0.0280(3) 0.2164(3) 0.0639(13) Uani 1 1 d . . . . .
H29 H 1.1472 -0.0698 0.2636 0.077 Uiso 1 1 calc R U . . .
C30 C 1.3793(4) 0.0214(4) 0.0449(3) 0.0861(17) Uani 1 1 d . . . . .
H30A H 1.3726 0.0546 -0.0082 0.129 Uiso 1 1 calc R U . . .
H30B H 1.4069 -0.0408 0.0415 0.129 Uiso 1 1 calc R U . . .
H30C H 1.4267 0.0462 0.0685 0.129 Uiso 1 1 calc R U . . .
C31 C 0.8734(4) 0.8574(3) 0.1503(3) 0.0528(12) Uani 1 1 d . . . . .
H31 H 0.8486 0.9015 0.1827 0.063 Uiso 1 1 calc R U . . .
C32 C 0.9649(4) 0.8630(3) 0.0958(3) 0.0589(12) Uani 1 1 d . . . . .
H32 H 0.9963 0.9147 0.0874 0.071 Uiso 1 1 calc R U . . .
C33 C 0.9599(3) 0.7246(3) 0.0640(2) 0.0449(10) Uani 1 1 d . . . . .
C34 C 0.8589(3) 0.7250(2) 0.1103(2) 0.0377(10) Uani 1 1 d . . . . .
C35 C 1.0238(4) 0.6458(3) 0.0268(3) 0.0615(13) Uani 1 1 d . . . . .
H35A H 0.9918 0.5922 0.0498 0.074 Uiso 1 1 calc R U . . .
H35B H 1.0207 0.6578 -0.0307 0.074 Uiso 1 1 calc R U . . .
C36 C 1.1376(4) 0.6277(4) 0.0395(4) 0.107(2) Uani 1 1 d . . . . .
H36A H 1.1712 0.6789 0.0135 0.160 Uiso 1 1 calc R U . . .
H36B H 1.1733 0.5753 0.0170 0.160 Uiso 1 1 calc R U . . .
H36C H 1.1413 0.6174 0.0962 0.160 Uiso 1 1 calc R U . . .
C37 C 0.7866(3) 0.6592(2) 0.1158(2) 0.0371(9) Uani 1 1 d . . . . .
C38 C 0.7905(3) 0.6035(3) 0.0522(2) 0.0507(11) Uani 1 1 d . . . . .
H38A H 0.8312 0.5450 0.0665 0.076 Uiso 1 1 calc R U . . .
H38B H 0.8233 0.6328 0.0014 0.076 Uiso 1 1 calc R U . . .
H38C H 0.7197 0.5968 0.0478 0.076 Uiso 1 1 calc R U . . .
C39 C 0.4357(3) 0.6254(3) 0.2620(2) 0.0433(10) Uani 1 1 d . . . . .
C40 C 0.4042(4) 0.6862(3) 0.1980(3) 0.0752(15) Uani 1 1 d . . . . .
H40 H 0.4544 0.7088 0.1567 0.090 Uiso 1 1 calc R U . . .
C41 C 0.2962(4) 0.7142(4) 0.1948(3) 0.0872(18) Uani 1 1 d . . . . .
H41 H 0.2749 0.7552 0.1507 0.105 Uiso 1 1 calc R U . . .
C42 C 0.2213(4) 0.6831(3) 0.2547(3) 0.0661(14) Uani 1 1 d . . . . .
C43 C 0.2539(4) 0.6227(3) 0.3191(3) 0.0689(14) Uani 1 1 d . . . . .
H43 H 0.2038 0.6012 0.3610 0.083 Uiso 1 1 calc R U . . .
C44 C 0.3603(4) 0.5933(3) 0.3225(3) 0.0591(13) Uani 1 1 d . . . . .
H44 H 0.3813 0.5514 0.3662 0.071 Uiso 1 1 calc R U . . .
C45 C 0.1047(4) 0.7168(4) 0.2513(3) 0.0971(19) Uani 1 1 d . . . . .
H45A H 0.0955 0.7785 0.2246 0.146 Uiso 1 1 calc R U . . .
H45B H 0.0663 0.7128 0.3050 0.146 Uiso 1 1 calc R U . . .
H45C H 0.0780 0.6804 0.2220 0.146 Uiso 1 1 calc R U . . .
C46 C 0.8642(3) 0.5925(3) 0.3399(3) 0.0529(12) Uani 1 1 d . . . . .
H46 H 0.8571 0.5559 0.3042 0.064 Uiso 1 1 calc R U . . .
C47 C 0.9284(4) 0.5589(3) 0.3979(3) 0.0720(15) Uani 1 1 d . . . . .
H47 H 0.9487 0.4968 0.4110 0.086 Uiso 0.618(11) 1 calc R U P A 1
H47A H 0.9784 0.5073 0.3933 0.086 Uiso 0.382(11) 1 calc R U P A 2
C48 C 0.9123(7) 0.7029(5) 0.4283(6) 0.044(2) Uani 0.618(11) 1 d D . P A 1
C48A C 0.8632(13) 0.6823(10) 0.4610(8) 0.051(4) Uani 0.382(11) 1 d D . P A 2
C49 C 0.8240(3) 0.7286(3) 0.3851(2) 0.0473(11) Uani 1 1 d . . . . .
C50 C 0.9605(6) 0.7624(5) 0.4671(5) 0.055(3) Uani 0.618(11) 1 d D . P A 1
H50A H 1.0369 0.7518 0.4512 0.065 Uiso 0.618(11) 1 calc R U P A 1
H50B H 0.9352 0.8248 0.4458 0.065 Uiso 0.618(11) 1 calc R U P A 1
C50A C 0.8677(13) 0.7210(9) 0.5341(8) 0.081(6) Uani 0.382(11) 1 d D . P A 2
H50C H 0.8087 0.7697 0.5406 0.097 Uiso 0.382(11) 1 calc R U P A 2
H50D H 0.8606 0.6746 0.5815 0.097 Uiso 0.382(11) 1 calc R U P A 2
C51 C 0.9381(11) 0.7504(15) 0.5566(7) 0.078(4) Uani 0.618(11) 1 d D . P A 1
H51A H 0.8627 0.7609 0.5735 0.117 Uiso 0.618(11) 1 calc R U P A 1
H51B H 0.9706 0.7925 0.5752 0.117 Uiso 0.618(11) 1 calc R U P A 1
H51C H 0.9665 0.6899 0.5789 0.117 Uiso 0.618(11) 1 calc R U P A 1
C51A C 0.969(2) 0.756(3) 0.5278(17) 0.172(17) Uani 0.382(11) 1 d D . P A 2
H51D H 0.9819 0.7950 0.4769 0.258 Uiso 0.382(11) 1 calc R U P A 2
H51E H 1.0268 0.7062 0.5316 0.258 Uiso 0.382(11) 1 calc R U P A 2
H51F H 0.9651 0.7892 0.5708 0.258 Uiso 0.382(11) 1 calc R U P A 2
C52 C 0.7558(3) 0.8188(2) 0.3775(2) 0.0392(10) Uani 1 1 d . . . . .
C53 C 0.7463(4) 0.8839(3) 0.4324(2) 0.0609(13) Uani 1 1 d . . . . .
H53A H 0.7913 0.9284 0.4087 0.091 Uiso 1 1 calc R U . . .
H53B H 0.7674 0.8528 0.4828 0.091 Uiso 1 1 calc R U . . .
H53C H 0.6739 0.9131 0.4414 0.091 Uiso 1 1 calc R U . . .
C54 C 0.4325(3) 0.9285(3) 0.3116(2) 0.0455(11) Uani 1 1 d . . . . .
C55 C 0.3913(4) 0.8506(3) 0.3426(3) 0.0592(13) Uani 1 1 d . . . . .
H55 H 0.4275 0.7959 0.3289 0.071 Uiso 1 1 calc R U . . .
C56 C 0.2953(4) 0.8529(3) 0.3946(3) 0.0661(13) Uani 1 1 d . . . . .
H56 H 0.2671 0.7997 0.4139 0.079 Uiso 1 1 calc R U . . .
C57 C 0.2413(4) 0.9323(3) 0.4180(3) 0.0579(12) Uani 1 1 d . . . . .
C58 C 0.2846(4) 1.0100(3) 0.3861(3) 0.0704(15) Uani 1 1 d . . . . .
H58 H 0.2490 1.0645 0.4005 0.084 Uiso 1 1 calc R U . . .
C59 C 0.3789(4) 1.0094(3) 0.3335(3) 0.0629(13) Uani 1 1 d . . . . .
H59 H 0.4061 1.0628 0.3130 0.076 Uiso 1 1 calc R U . . .
C60 C 0.1376(4) 0.9347(4) 0.4742(3) 0.0923(18) Uani 1 1 d . . . . .
H60A H 0.0807 0.9390 0.4439 0.138 Uiso 1 1 calc R U . . .
H60B H 0.1264 0.9861 0.5009 0.138 Uiso 1 1 calc R U . . .
H60C H 0.1396 0.8804 0.5135 0.138 Uiso 1 1 calc R U . . .

loop_
_atom_site_aniso_label
_atom_site_aniso_U_11
_atom_site_aniso_U_22
_atom_site_aniso_U_33
_atom_site_aniso_U_23
_atom_site_aniso_U_13
_atom_site_aniso_U_12
Cu1 0.0406(3) 0.0376(3) 0.0432(3) -0.0140(2) -0.0024(2) -0.0066(2)
Cu2 0.0424(3) 0.0385(3) 0.0435(3) -0.0140(2) -0.0044(2) -0.0046(2)
S1 0.0428(7) 0.0491(6) 0.0441(7) -0.0027(5) -0.0058(5) -0.0117(5)
S2 0.0437(7) 0.0415(6) 0.0473(7) -0.0077(5) -0.0042(5) -0.0013(5)
S3 0.0420(6) 0.0449(6) 0.0482(7) -0.0051(5) -0.0068(5) -0.0080(5)
S4 0.0446(7) 0.0482(7) 0.0523(7) -0.0090(6) -0.0058(5) 0.0015(5)
N1 0.046(2) 0.0318(18) 0.052(2) -0.0138(16) 0.0025(17) -0.0074(16)
N2 0.057(3) 0.064(3) 0.063(3) -0.009(2) 0.005(2) -0.019(2)
N3 0.0349(19) 0.0333(17) 0.042(2) -0.0088(15) -0.0055(16) -0.0068(15)
N4 0.047(2) 0.047(2) 0.045(2) -0.0169(16) 0.0030(17) -0.0181(17)
N5 0.043(2) 0.0350(19) 0.063(2) -0.0181(17) -0.0093(18) -0.0031(16)
N6 0.068(3) 0.050(2) 0.100(3) -0.002(2) -0.029(2) -0.008(2)
N7 0.037(2) 0.0311(17) 0.042(2) -0.0089(15) 0.0034(16) -0.0091(15)
N8 0.042(2) 0.0344(18) 0.059(2) -0.0146(16) -0.0098(17) 0.0011(16)
N9 0.049(2) 0.0311(18) 0.045(2) -0.0109(15) -0.0008(16) -0.0060(16)
N10 0.060(3) 0.050(2) 0.053(2) -0.0069(18) 0.0023(19) -0.013(2)
N11 0.038(2) 0.0334(18) 0.043(2) -0.0089(15) -0.0028(17) -0.0078(15)
N12 0.048(2) 0.044(2) 0.049(2) -0.0136(16) -0.0007(17) -0.0145(17)
N13 0.044(2) 0.0348(19) 0.050(2) -0.0128(16) -0.0058(17) -0.0044(16)
N14 0.050(7) 0.050(6) 0.088(8) -0.009(5) -0.019(6) -0.002(5)
N15 0.035(2) 0.0312(18) 0.047(2) -0.0074(15) -0.0053(16) -0.0002(15)
N16 0.043(2) 0.0349(18) 0.062(2) -0.0150(16) -0.0142(17) 0.0015(16)
O1 0.0502(19) 0.084(2) 0.0448(18) -0.0240(15) 0.0003(14) -0.0205(16)
O2 0.064(2) 0.060(2) 0.076(2) 0.0253(17) -0.0108(17) -0.0101(17)
O3 0.0493(18) 0.0626(18) 0.0495(18) -0.0248(14) -0.0076(14) 0.0010(15)
O4 0.072(2) 0.0569(19) 0.064(2) 0.0166(16) -0.0059(17) -0.0046(17)
O5 0.0490(19) 0.086(2) 0.0473(19) -0.0270(16) 0.0019(14) -0.0223(17)
O6 0.056(2) 0.059(2) 0.080(2) 0.0185(17) -0.0087(17) -0.0018(16)
O7 0.0504(19) 0.073(2) 0.061(2) -0.0291(16) -0.0106(15) 0.0023(16)
O8 0.068(2) 0.061(2) 0.071(2) 0.0213(17) -0.0096(18) 0.0000(17)
N14A 0.039(10) 0.060(10) 0.078(13) -0.003(8) -0.030(9) -0.008(8)
C1 0.054(3) 0.040(3) 0.077(4) -0.013(2) -0.006(3) -0.014(2)
C2 0.062(3) 0.048(3) 0.087(4) 0.004(3) -0.012(3) -0.027(3)
C3 0.046(3) 0.060(3) 0.047(3) -0.013(2) 0.001(2) -0.012(2)
C4 0.042(2) 0.038(2) 0.037(2) -0.0084(18) -0.001(2) -0.0049(19)
C5 0.060(3) 0.083(4) 0.068(3) -0.035(3) 0.014(3) -0.011(3)
C6 0.084(4) 0.079(4) 0.096(4) -0.031(3) 0.003(3) 0.011(3)
C7 0.045(3) 0.033(2) 0.036(2) -0.0098(18) -0.003(2) -0.0046(19)
C8 0.062(3) 0.053(3) 0.044(3) -0.018(2) -0.006(2) -0.012(2)
C9 0.039(2) 0.048(3) 0.041(3) -0.005(2) 0.0009(19) -0.011(2)
C10 0.054(3) 0.067(3) 0.099(4) -0.024(3) -0.008(3) -0.015(3)
C11 0.061(4) 0.104(5) 0.112(5) -0.033(4) -0.012(3) -0.040(4)
C12 0.050(3) 0.110(5) 0.053(3) -0.015(3) -0.006(3) -0.009(3)
C13 0.060(4) 0.077(4) 0.103(5) -0.011(3) -0.022(3) 0.005(3)
C14 0.056(3) 0.063(3) 0.085(4) -0.009(3) -0.015(3) -0.012(3)
C15 0.045(3) 0.198(7) 0.112(5) -0.018(5) -0.020(3) -0.007(4)
C16 0.054(3) 0.039(3) 0.100(4) -0.021(3) -0.015(3) -0.006(2)
C17 0.067(4) 0.033(3) 0.136(5) -0.003(3) -0.027(4) 0.000(3)
C18 0.050(3) 0.044(3) 0.066(3) -0.003(2) -0.016(2) -0.009(2)
C19 0.039(2) 0.039(2) 0.046(3) -0.0096(19) -0.005(2) -0.0107(19)
C20 0.073(4) 0.067(3) 0.081(4) -0.010(3) -0.036(3) -0.005(3)
C21 0.078(4) 0.110(5) 0.134(5) -0.018(4) -0.054(4) -0.006(4)
C22 0.039(2) 0.032(2) 0.043(3) -0.0101(18) -0.004(2) -0.0080(18)
C23 0.059(3) 0.049(3) 0.058(3) -0.019(2) -0.014(2) -0.011(2)
C24 0.034(2) 0.041(2) 0.049(3) -0.014(2) -0.009(2) -0.0004(19)
C25 0.047(3) 0.059(3) 0.068(3) 0.003(3) 0.000(3) 0.012(2)
C26 0.057(3) 0.075(3) 0.068(4) -0.004(3) 0.006(3) -0.002(3)
C27 0.038(3) 0.076(3) 0.074(4) -0.045(3) -0.002(3) -0.009(3)
C28 0.047(3) 0.074(3) 0.100(5) -0.022(3) -0.022(3) 0.018(3)
C29 0.054(3) 0.073(3) 0.055(3) 0.002(2) -0.012(2) 0.007(3)
C30 0.044(3) 0.118(4) 0.108(4) -0.062(4) 0.007(3) -0.014(3)
C31 0.058(3) 0.035(2) 0.066(3) -0.014(2) -0.008(3) -0.003(2)
C32 0.061(3) 0.043(3) 0.073(4) -0.005(2) -0.003(3) -0.020(2)
C33 0.053(3) 0.042(2) 0.039(3) -0.0069(19) -0.002(2) -0.009(2)
C34 0.046(3) 0.034(2) 0.032(2) -0.0060(17) -0.0043(19) -0.0030(19)
C35 0.070(3) 0.064(3) 0.049(3) -0.026(2) 0.017(2) -0.016(3)
C36 0.061(4) 0.098(4) 0.161(6) -0.071(4) 0.032(4) -0.007(3)
C37 0.042(2) 0.035(2) 0.034(2) -0.0054(18) -0.008(2) -0.0025(19)
C38 0.059(3) 0.054(3) 0.044(3) -0.019(2) -0.007(2) -0.009(2)
C39 0.045(3) 0.042(2) 0.042(3) -0.006(2) -0.002(2) -0.010(2)
C40 0.058(3) 0.099(4) 0.057(3) 0.021(3) -0.012(3) -0.018(3)
C41 0.059(4) 0.114(5) 0.076(4) 0.028(3) -0.027(3) -0.011(3)
C42 0.047(3) 0.079(4) 0.074(4) -0.015(3) -0.012(3) -0.010(3)
C43 0.052(3) 0.083(4) 0.068(4) 0.001(3) -0.004(3) -0.020(3)
C44 0.048(3) 0.066(3) 0.057(3) 0.003(2) -0.006(2) -0.009(2)
C45 0.052(3) 0.124(5) 0.114(5) -0.014(4) -0.030(3) -0.001(3)
C46 0.051(3) 0.038(2) 0.072(3) -0.014(2) -0.010(2) -0.007(2)
C47 0.071(4) 0.037(3) 0.105(5) -0.005(3) -0.027(3) 0.005(3)
C48 0.037(5) 0.049(5) 0.047(6) -0.009(4) -0.004(4) -0.011(4)
C48A 0.037(9) 0.059(9) 0.054(10) 0.010(8) -0.019(7) -0.011(8)
C49 0.046(3) 0.044(2) 0.054(3) -0.011(2) -0.013(2) -0.001(2)
C50 0.056(5) 0.060(5) 0.050(5) -0.005(4) -0.024(4) -0.005(4)
C50A 0.128(16) 0.072(10) 0.049(10) -0.010(7) -0.030(9) -0.013(9)
C51 0.087(8) 0.089(9) 0.061(8) -0.023(6) -0.030(6) 0.011(7)
C51A 0.29(5) 0.14(2) 0.14(3) -0.04(3) -0.13(3) -0.05(3)
C52 0.037(2) 0.038(2) 0.042(3) -0.0090(19) 0.001(2) -0.0081(19)
C53 0.078(4) 0.051(3) 0.059(3) -0.021(2) -0.016(3) -0.003(2)
C54 0.044(3) 0.043(2) 0.050(3) -0.014(2) -0.009(2) 0.000(2)
C55 0.062(3) 0.049(3) 0.061(3) -0.008(2) -0.009(3) 0.003(2)
C56 0.064(3) 0.061(3) 0.071(4) -0.003(3) -0.004(3) -0.016(3)
C57 0.046(3) 0.078(3) 0.054(3) -0.022(3) -0.006(2) -0.011(3)
C58 0.057(3) 0.066(3) 0.096(4) -0.046(3) -0.003(3) -0.002(3)
C59 0.053(3) 0.049(3) 0.090(4) -0.024(3) 0.001(3) -0.012(2)
C60 0.056(3) 0.128(5) 0.099(4) -0.047(4) 0.011(3) -0.022(3)

loop_
_atom_type_symbol
_atom_type_description
_atom_type_scat_dispersion_real
_atom_type_scat_dispersion_imag
_atom_type_scat_source
C C 0.0033 0.0016 'International Tables Vol C Tables 4.2.6.8 and 6.1.1.4'
H H 0.0000 0.0000 'International Tables Vol C Tables 4.2.6.8 and 6.1.1.4'
N N 0.0061 0.0033 'International Tables Vol C Tables 4.2.6.8 and 6.1.1.4'
O O 0.0106 0.0060 'International Tables Vol C Tables 4.2.6.8 and 6.1.1.4'
Cu Cu 0.3201 1.2651 'International Tables Vol C Tables 4.2.6.8 and 6.1.1.4'
S S 0.1246 0.1234 'International Tables Vol C Tables 4.2.6.8 and 6.1.1.4'

loop_
_geom_angle_atom_site_label_1
_geom_angle_atom_site_label_2
_geom_angle_atom_site_label_3
_geom_angle
_geom_angle_site_symmetry_1
_geom_angle_site_symmetry_3
N7 Cu1 N3 177.99(12) . .
N7 Cu1 N5 78.41(12) . .
N3 Cu1 N5 102.83(12) . .
N7 Cu1 N1 98.92(12) . .
N3 Cu1 N1 79.33(12) . .
N5 Cu1 N1 100.52(13) . .
N7 Cu1 O3 79.69(11) . .
N3 Cu1 O3 99.36(11) . .
N5 Cu1 O3 155.75(11) . .
N1 Cu1 O3 93.04(11) . .
N7 Cu1 O1 103.28(11) . .
N3 Cu1 O1 78.43(11) . .
N5 Cu1 O1 86.53(11) . .
N1 Cu1 O1 157.65(11) . .
O3 Cu1 O1 88.46(10) . .
N15 Cu2 N11 177.88(12) . .
N15 Cu2 N9 99.20(12) . .
N11 Cu2 N9 79.18(12) . .
N15 Cu2 N13 78.38(12) . .
N11 Cu2 N13 103.12(12) . .
N9 Cu2 N13 97.26(12) . .
N15 Cu2 O5 102.04(11) . .
N11 Cu2 O5 79.60(12) . .
N9 Cu2 O5 158.77(11) . .
N13 Cu2 O5 87.02(11) . .
N15 Cu2 O7 78.93(11) . .
N11 Cu2 O7 99.79(11) . .
N9 Cu2 O7 94.48(11) . .
N13 Cu2 O7 155.83(11) . .
O5 Cu2 O7 89.64(11) . .
O2 S1 O1 117.05(18) . .
O2 S1 N4 109.07(18) . .
O1 S1 N4 111.34(17) . .
O2 S1 C9 105.15(19) . .
O1 S1 C9 106.54(18) . .
N4 S1 C9 107.02(17) . .
O4 S2 O3 116.97(17) . .
O4 S2 N8 109.26(19) . .
O3 S2 N8 111.59(16) . .
O4 S2 C24 106.05(19) . .
O3 S2 C24 107.21(17) . .
N8 S2 C24 104.90(18) . .
O6 S3 O5 115.38(18) . .
O6 S3 N12 110.58(18) . .
O5 S3 N12 111.15(17) . .
O6 S3 C39 106.02(19) . .
O5 S3 C39 105.92(17) . .
N12 S3 C39 107.23(18) . .
O8 S4 O7 117.60(19) . .
O8 S4 N16 108.13(19) . .
O7 S4 N16 111.81(16) . .
O8 S4 C54 106.46(19) . .
O7 S4 C54 106.81(19) . .
N16 S4 C54 105.18(18) . .
C1 N1 C4 119.8(4) . .
C1 N1 Cu1 128.6(3) . .
C4 N1 Cu1 110.3(2) . .
C2 N2 C3 118.1(4) . .
C7 N3 N4 118.1(3) . .
C7 N3 Cu1 117.7(3) . .
N4 N3 Cu1 124.0(2) . .
N3 N4 S1 113.0(2) . .
C16 N5 C19 119.8(4) . .
C16 N5 Cu1 127.6(3) . .
C19 N5 Cu1 112.4(2) . .
C17 N6 C18 118.5(4) . .
C22 N7 N8 117.8(3) . .
C22 N7 Cu1 119.7(2) . .
N8 N7 Cu1 122.6(2) . .
N7 N8 S2 112.9(2) . .
C31 N9 C34 119.4(3) . .
C31 N9 Cu2 128.2(3) . .
C34 N9 Cu2 110.3(2) . .
C32 N10 C33 118.5(4) . .
C37 N11 N12 118.8(3) . .
C37 N11 Cu2 118.3(3) . .
N12 N11 Cu2 122.8(2) . .
N11 N12 S3 111.4(2) . .
C46 N13 C49 118.8(3) . .
C46 N13 Cu2 129.1(3) . .
C49 N13 Cu2 112.1(2) . .
C48 N14 C47 116.0(10) . .
C52 N15 N16 116.8(3) . .
C52 N15 Cu2 120.0(2) . .
N16 N15 Cu2 123.0(2) . .
N15 N16 S4 113.3(2) . .
S1 O1 Cu1 112.59(14) . .
S2 O3 Cu1 112.23(15) . .
S3 O5 Cu2 113.56(15) . .
S4 O7 Cu2 110.72(16) . .
C48A N14A C47 121.2(16) . .
N1 C1 C2 119.5(4) . .
N1 C1 H1A 120.2 . .
C2 C1 H1A 120.2 . .
N2 C2 C1 122.0(4) . .
N2 C2 H2 119.0 . .
C1 C2 H2 119.0 . .
N2 C3 C4 119.5(4) . .
N2 C3 C5 115.6(4) . .
C4 C3 C5 124.7(4) . .
N1 C4 C3 119.9(4) . .
N1 C4 C7 114.6(3) . .
C3 C4 C7 125.5(4) . .
C6 C5 C3 114.0(4) . .
C6 C5 H5A 108.8 . .
C3 C5 H5A 108.8 . .
C6 C5 H5B 108.8 . .
C3 C5 H5B 108.8 . .
H5A C5 H5B 107.6 . .
C5 C6 H6A 109.5 . .
C5 C6 H6B 109.5 . .
H6A C6 H6B 109.5 . .
C5 C6 H6C 109.5 . .
H6A C6 H6C 109.5 . .
H6B C6 H6C 109.5 . .
N3 C7 C4 114.7(3) . .
N3 C7 C8 120.4(4) . .
C4 C7 C8 124.8(3) . .
C7 C8 H8A 109.5 . .
C7 C8 H8B 109.5 . .
H8A C8 H8B 109.5 . .
C7 C8 H8C 109.5 . .
H8A C8 H8C 109.5 . .
H8B C8 H8C 109.5 . .
C10 C9 C14 119.4(4) . .
C10 C9 S1 121.2(3) . .
C14 C9 S1 119.3(4) . .
C9 C10 C11 119.6(5) . .
C9 C10 H10 120.2 . .
C11 C10 H10 120.2 . .
C12 C11 C10 122.0(5) . .
C12 C11 H11 119.0 . .
C10 C11 H11 119.0 . .
C11 C12 C13 116.9(5) . .
C11 C12 C15 120.6(6) . .
C13 C12 C15 122.5(6) . .
C12 C13 C14 122.1(5) . .
C12 C13 H13 119.0 . .
C14 C13 H13 119.0 . .
C9 C14 C13 120.0(5) . .
C9 C14 H14A 120.0 . .
C13 C14 H14A 120.0 . .
C12 C15 H15A 109.5 . .
C12 C15 H15B 109.5 . .
H15A C15 H15B 109.5 . .
C12 C15 H15C 109.5 . .
H15A C15 H15C 109.5 . .
H15B C15 H15C 109.5 . .
N5 C16 C17 119.5(4) . .
N5 C16 H16A 120.3 . .
C17 C16 H16A 120.3 . .
N6 C17 C16 122.1(4) . .
N6 C17 H17 119.0 . .
C16 C17 H17 119.0 . .
N6 C18 C19 120.0(4) . .
N6 C18 C20 114.5(4) . .
C19 C18 C20 125.3(4) . .
N5 C19 C18 119.3(3) . .
N5 C19 C22 114.2(3) . .
C18 C19 C22 126.6(4) . .
C21 C20 C18 115.7(4) . .
C21 C20 H20A 108.3 . .
C18 C20 H20A 108.3 . .
C21 C20 H20B 108.3 . .
C18 C20 H20B 108.3 . .
H20A C20 H20B 107.4 . .
C20 C21 H21A 109.5 . .
C20 C21 H21B 109.5 . .
H21A C21 H21B 109.5 . .
C20 C21 H21C 109.5 . .
H21A C21 H21C 109.5 . .
H21B C21 H21C 109.5 . .
N7 C22 C19 114.2(3) . .
N7 C22 C23 121.1(3) . .
C19 C22 C23 124.6(3) . .
C22 C23 H23A 109.5 . .
C22 C23 H23B 109.5 . .
H23A C23 H23B 109.5 . .
C22 C23 H23C 109.5 . .
H23A C23 H23C 109.5 . .
H23B C23 H23C 109.5 . .
C29 C24 C25 119.9(4) . .
C29 C24 S2 120.5(3) . .
C25 C24 S2 119.7(3) . .
C24 C25 C26 119.6(4) . .
C24 C25 H25 120.2 . .
C26 C25 H25 120.2 . .
C27 C26 C25 121.3(4) . .
C27 C26 H26 119.3 . .
C25 C26 H26 119.3 . .
C26 C27 C28 117.8(4) . .
C26 C27 C30 121.9(5) . .
C28 C27 C30 120.3(5) . .
C27 C28 C29 121.9(4) . .
C27 C28 H28 119.0 . .
C29 C28 H28 119.0 . .
C24 C29 C28 119.5(4) . .
C24 C29 H29 120.2 . .
C28 C29 H29 120.2 . .
C27 C30 H30A 109.5 . .
C27 C30 H30B 109.5 . .
H30A C30 H30B 109.5 . .
C27 C30 H30C 109.5 . .
H30A C30 H30C 109.5 . .
H30B C30 H30C 109.5 . .
N9 C31 C32 120.0(4) . .
N9 C31 H31 120.0 . .
C32 C31 H31 120.0 . .
N10 C32 C31 122.0(4) . .
N10 C32 H32 119.0 . .
C31 C32 H32 119.0 . .
N10 C33 C34 119.4(4) . .
N10 C33 C35 115.3(4) . .
C34 C33 C35 125.2(4) . .
N9 C34 C33 119.5(4) . .
N9 C34 C37 114.1(3) . .
C33 C34 C37 126.4(3) . .
C36 C35 C33 113.1(4) . .
C36 C35 H35A 109.0 . .
C33 C35 H35A 109.0 . .
C36 C35 H35B 109.0 . .
C33 C35 H35B 109.0 . .
H35A C35 H35B 107.8 . .
C35 C36 H36A 109.5 . .
C35 C36 H36B 109.5 . .
H36A C36 H36B 109.5 . .
C35 C36 H36C 109.5 . .
H36A C36 H36C 109.5 . .
H36B C36 H36C 109.5 . .
N11 C37 C34 114.0(3) . .
N11 C37 C38 122.1(4) . .
C34 C37 C38 123.8(3) . .
C37 C38 H38A 109.5 . .
C37 C38 H38B 109.5 . .
H38A C38 H38B 109.5 . .
C37 C38 H38C 109.5 . .
H38A C38 H38C 109.5 . .
H38B C38 H38C 109.5 . .
C40 C39 C44 119.3(4) . .
C40 C39 S3 122.5(3) . .
C44 C39 S3 117.8(3) . .
C39 C40 C41 119.5(5) . .
C39 C40 H40 120.3 . .
C41 C40 H40 120.3 . .
C42 C41 C40 121.5(5) . .
C42 C41 H41 119.2 . .
C40 C41 H41 119.2 . .
C41 C42 C43 118.5(5) . .
C41 C42 C45 120.6(5) . .
C43 C42 C45 120.9(5) . .
C42 C43 C44 120.6(5) . .
C42 C43 H43 119.7 . .
C44 C43 H43 119.7 . .
C39 C44 C43 120.6(4) . .
C39 C44 H44 119.7 . .
C43 C44 H44 119.7 . .
C42 C45 H45A 109.5 . .
C42 C45 H45B 109.5 . .
H45A C45 H45B 109.5 . .
C42 C45 H45C 109.5 . .
H45A C45 H45C 109.5 . .
H45B C45 H45C 109.5 . .
N13 C46 C47 121.1(4) . .
N13 C46 H46 119.4 . .
C47 C46 H46 119.4 . .
N14A C47 C46 119.5(9) . .
C46 C47 N14 120.7(6) . .
C46 C47 H47 119.7 . .
N14 C47 H47 119.7 . .
N14A C47 H47A 120.2 . .
C46 C47 H47A 120.2 . .
N14 C48 C49 120.1(8) . .
N14 C48 C50 112.7(8) . .
C49 C48 C50 127.2(6) . .
N14A C48A C49 116.6(13) . .
N14A C48A C50A 113.5(14) . .
C49 C48A C50A 128.8(11) . .
N13 C49 C48 118.6(4) . .
N13 C49 C48A 117.1(6) . .
N13 C49 C52 114.7(3) . .
C48 C49 C52 125.3(4) . .
C48A C49 C52 122.9(6) . .
C51 C50 C48 116.1(10) . .
C51 C50 H50A 108.3 . .
C48 C50 H50A 108.3 . .
C51 C50 H50B 108.3 . .
C48 C50 H50B 108.3 . .
H50A C50 H50B 107.4 . .
C51A C50A C48A 111.5(17) . .
C51A C50A H50C 109.3 . .
C48A C50A H50C 109.3 . .
C51A C50A H50D 109.3 . .
C48A C50A H50D 109.3 . .
H50C C50A H50D 108.0 . .
C50 C51 H51A 109.5 . .
C50 C51 H51B 109.5 . .
H51A C51 H51B 109.5 . .
C50 C51 H51C 109.5 . .
H51A C51 H51C 109.5 . .
H51B C51 H51C 109.5 . .
C50A C51A H51D 109.5 . .
C50A C51A H51E 109.5 . .
H51D C51A H51E 109.5 . .
C50A C51A H51F 109.5 . .
H51D C51A H51F 109.5 . .
H51E C51A H51F 109.5 . .
N15 C52 C53 120.6(3) . .
N15 C52 C49 114.7(3) . .
C53 C52 C49 124.6(4) . .
C52 C53 H53A 109.5 . .
C52 C53 H53B 109.5 . .
H53A C53 H53B 109.5 . .
C52 C53 H53C 109.5 . .
H53A C53 H53C 109.5 . .
H53B C53 H53C 109.5 . .
C55 C54 C59 119.5(4) . .
C55 C54 S4 122.1(3) . .
C59 C54 S4 118.4(3) . .
C54 C55 C56 120.2(4) . .
C54 C55 H55 119.9 . .
C56 C55 H55 119.9 . .
C57 C56 C55 121.3(4) . .
C57 C56 H56 119.4 . .
C55 C56 H56 119.4 . .
C56 C57 C58 117.4(4) . .
C56 C57 C60 121.2(5) . .
C58 C57 C60 121.4(4) . .
C57 C58 C59 122.2(4) . .
C57 C58 H58 118.9 . .
C59 C58 H58 118.9 . .
C58 C59 C54 119.4(4) . .
C58 C59 H59 120.3 . .
C54 C59 H59 120.3 . .
C57 C60 H60A 109.5 . .
C57 C60 H60B 109.5 . .
H60A C60 H60B 109.5 . .
C57 C60 H60C 109.5 . .
H60A C60 H60C 109.5 . .
H60B C60 H60C 109.5 . .

loop_
_geom_bond_atom_site_label_1
_geom_bond_atom_site_label_2
_geom_bond_distance
_geom_bond_site_symmetry_2
Cu1 N7 1.963(3) .
Cu1 N3 1.974(3) .
Cu1 N5 2.106(3) .
Cu1 N1 2.109(3) .
Cu1 O3 2.211(3) .
Cu1 O1 2.245(3) .
Cu2 N15 1.961(3) .
Cu2 N11 1.965(3) .
Cu2 N9 2.088(3) .
Cu2 N13 2.141(3) .
Cu2 O5 2.159(3) .
Cu2 O7 2.277(3) .
S1 O2 1.430(3) .
S1 O1 1.457(3) .
S1 N4 1.606(3) .
S1 C9 1.766(4) .
S2 O4 1.436(3) .
S2 O3 1.460(3) .
S2 N8 1.602(3) .
S2 C24 1.761(4) .
S3 O6 1.430(3) .
S3 O5 1.468(3) .
S3 N12 1.604(3) .
S3 C39 1.771(4) .
S4 O8 1.431(3) .
S4 O7 1.460(3) .
S4 N16 1.605(3) .
S4 C54 1.764(4) .
N1 C1 1.311(5) .
N1 C4 1.350(4) .
N2 C2 1.333(5) .
N2 C3 1.348(5) .
N3 C7 1.305(4) .
N3 N4 1.364(4) .
N5 C16 1.326(4) .
N5 C19 1.347(4) .
N6 C17 1.315(6) .
N6 C18 1.348(5) .
N7 C22 1.299(4) .
N7 N8 1.373(4) .
N9 C31 1.319(5) .
N9 C34 1.354(4) .
N10 C32 1.326(5) .
N10 C33 1.348(5) .
N11 C37 1.295(4) .
N11 N12 1.380(4) .
N13 C46 1.323(4) .
N13 C49 1.345(5) .
N14 C48 1.357(13) .
N14 C47 1.382(14) .
N15 C52 1.303(4) .
N15 N16 1.363(4) .
N14A C48A 1.32(2) .
N14A C47 1.32(2) .
C1 C2 1.392(6) .
C1 H1A 0.9300 .
C2 H2 0.9300 .
C3 C4 1.403(5) .
C3 C5 1.507(5) .
C4 C7 1.476(5) .
C5 C6 1.490(6) .
C5 H5A 0.9700 .
C5 H5B 0.9700 .
C6 H6A 0.9600 .
C6 H6B 0.9600 .
C6 H6C 0.9600 .
C7 C8 1.495(5) .
C8 H8A 0.9600 .
C8 H8B 0.9600 .
C8 H8C 0.9600 .
C9 C10 1.357(6) .
C9 C14 1.363(5) .
C10 C11 1.392(6) .
C10 H10 0.9300 .
C11 C12 1.361(7) .
C11 H11 0.9300 .
C12 C13 1.368(7) .
C12 C15 1.517(6) .
C13 C14 1.373(6) .
C13 H13 0.9300 .
C14 H14A 0.9300 .
C15 H15A 0.9600 .
C15 H15B 0.9600 .
C15 H15C 0.9600 .
C16 C17 1.379(6) .
C16 H16A 0.9300 .
C17 H17 0.9300 .
C18 C19 1.394(5) .
C18 C20 1.515(6) .
C19 C22 1.480(5) .
C20 C21 1.479(6) .
C20 H20A 0.9700 .
C20 H20B 0.9700 .
C21 H21A 0.9600 .
C21 H21B 0.9600 .
C21 H21C 0.9600 .
C22 C23 1.487(5) .
C23 H23A 0.9600 .
C23 H23B 0.9600 .
C23 H23C 0.9600 .
C24 C29 1.356(5) .
C24 C25 1.376(5) .
C25 C26 1.394(6) .
C25 H25 0.9300 .
C26 C27 1.360(6) .
C26 H26 0.9300 .
C27 C28 1.372(6) .
C27 C30 1.514(6) .
C28 C29 1.386(6) .
C28 H28 0.9300 .
C29 H29 0.9300 .
C30 H30A 0.9600 .
C30 H30B 0.9600 .
C30 H30C 0.9600 .
C31 C32 1.375(6) .
C31 H31 0.9300 .
C32 H32 0.9300 .
C33 C34 1.403(5) .
C33 C35 1.510(5) .
C34 C37 1.475(5) .
C35 C36 1.496(6) .
C35 H35A 0.9700 .
C35 H35B 0.9700 .
C36 H36A 0.9600 .
C36 H36B 0.9600 .
C36 H36C 0.9600 .
C37 C38 1.497(5) .
C38 H38A 0.9600 .
C38 H38B 0.9600 .
C38 H38C 0.9600 .
C39 C40 1.359(5) .
C39 C44 1.373(5) .
C40 C41 1.393(6) .
C40 H40 0.9300 .
C41 C42 1.358(6) .
C41 H41 0.9300 .
C42 C43 1.367(6) .
C42 C45 1.510(6) .
C43 C44 1.375(6) .
C43 H43 0.9300 .
C44 H44 0.9300 .
C45 H45A 0.9600 .
C45 H45B 0.9600 .
C45 H45C 0.9600 .
C46 C47 1.370(6) .
C46 H46 0.9300 .
C47 H47 0.9300 .
C47 H47A 0.9300 .
C48 C49 1.426(9) .
C48 C50 1.500(8) .
C48A C49 1.480(13) .
C48A C50A 1.497(9) .
C49 C52 1.488(5) .
C50 C51 1.487(9) .
C50 H50A 0.9700 .
C50 H50B 0.9700 .
C50A C51A 1.491(10) .
C50A H50C 0.9700 .
C50A H50D 0.9700 .
C51 H51A 0.9600 .
C51 H51B 0.9600 .
C51 H51C 0.9600 .
C51A H51D 0.9600 .
C51A H51E 0.9600 .
C51A H51F 0.9600 .
C52 C53 1.471(5) .
C53 H53A 0.9600 .
C53 H53B 0.9600 .
C53 H53C 0.9600 .
C54 C55 1.369(5) .
C54 C59 1.385(5) .
C55 C56 1.392(6) .
C55 H55 0.9300 .
C56 C57 1.377(6) .
C56 H56 0.9300 .
C57 C58 1.380(6) .
C57 C60 1.504(6) .
C58 C59 1.381(6) .
C58 H58 0.9300 .
C59 H59 0.9300 .
C60 H60A 0.9600 .
C60 H60B 0.9600 .
C60 H60C 0.9600 .

loop_
_geom_torsion_atom_site_label_1
_geom_torsion_atom_site_label_2
_geom_torsion_atom_site_label_3
_geom_torsion_atom_site_label_4
_geom_torsion
_geom_torsion_site_symmetry_1
_geom_torsion_site_symmetry_2
_geom_torsion_site_symmetry_3
_geom_torsion_site_symmetry_4
C7 N3 N4 S1 -174.2(3) . . . .
Cu1 N3 N4 S1 9.9(4) . . . .
O2 S1 N4 N3 123.9(3) . . . .
O1 S1 N4 N3 -6.8(3) . . . .
C9 S1 N4 N3 -122.9(3) . . . .
C22 N7 N8 S2 167.8(3) . . . .
Cu1 N7 N8 S2 -12.3(3) . . . .
O4 S2 N8 N7 139.2(2) . . . .
O3 S2 N8 N7 8.3(3) . . . .
C24 S2 N8 N7 -107.5(3) . . . .
C37 N11 N12 S3 170.4(3) . . . .
Cu2 N11 N12 S3 -14.5(4) . . . .
O6 S3 N12 N11 -121.8(3) . . . .
O5 S3 N12 N11 7.8(3) . . . .
C39 S3 N12 N11 123.1(3) . . . .
C52 N15 N16 S4 -167.3(3) . . . .
Cu2 N15 N16 S4 18.2(4) . . . .
O8 S4 N16 N15 -144.2(3) . . . .
O7 S4 N16 N15 -13.1(3) . . . .
C54 S4 N16 N15 102.4(3) . . . .
O2 S1 O1 Cu1 -124.63(18) . . . .
N4 S1 O1 Cu1 1.8(2) . . . .
C9 S1 O1 Cu1 118.12(17) . . . .
O4 S2 O3 Cu1 -128.65(18) . . . .
N8 S2 O3 Cu1 -1.8(2) . . . .
C24 S2 O3 Cu1 112.51(18) . . . .
O6 S3 O5 Cu2 127.65(18) . . . .
N12 S3 O5 Cu2 0.7(2) . . . .
C39 S3 O5 Cu2 -115.41(19) . . . .
O8 S4 O7 Cu2 129.99(18) . . . .
N16 S4 O7 Cu2 4.0(2) . . . .
C54 S4 O7 Cu2 -110.54(18) . . . .
C4 N1 C1 C2 -0.7(6) . . . .
Cu1 N1 C1 C2 -166.0(3) . . . .
C3 N2 C2 C1 -5.3(7) . . . .
N1 C1 C2 N2 8.2(7) . . . .
C2 N2 C3 C4 -4.5(7) . . . .
C2 N2 C3 C5 170.8(4) . . . .
C1 N1 C4 C3 -9.0(6) . . . .
Cu1 N1 C4 C3 158.8(3) . . . .
C1 N1 C4 C7 171.9(4) . . . .
Cu1 N1 C4 C7 -20.3(4) . . . .
N2 C3 C4 N1 11.8(6) . . . .
C5 C3 C4 N1 -163.1(4) . . . .
N2 C3 C4 C7 -169.1(4) . . . .
C5 C3 C4 C7 16.0(7) . . . .
N2 C3 C5 C6 -39.7(6) . . . .
C4 C3 C5 C6 135.4(5) . . . .
N4 N3 C7 C4 179.6(3) . . . .
Cu1 N3 C7 C4 -4.3(4) . . . .
N4 N3 C7 C8 -4.0(5) . . . .
Cu1 N3 C7 C8 172.2(3) . . . .
N1 C4 C7 N3 17.2(5) . . . .
C3 C4 C7 N3 -161.9(4) . . . .
N1 C4 C7 C8 -159.1(4) . . . .
C3 C4 C7 C8 21.8(6) . . . .
O2 S1 C9 C10 28.7(4) . . . .
O1 S1 C9 C10 153.6(4) . . . .
N4 S1 C9 C10 -87.2(4) . . . .
O2 S1 C9 C14 -148.5(3) . . . .
O1 S1 C9 C14 -23.6(4) . . . .
N4 S1 C9 C14 95.6(4) . . . .
C14 C9 C10 C11 -0.4(7) . . . .
S1 C9 C10 C11 -177.5(4) . . . .
C9 C10 C11 C12 0.5(8) . . . .
C10 C11 C12 C13 0.7(8) . . . .
C10 C11 C12 C15 179.3(5) . . . .
C11 C12 C13 C14 -2.1(8) . . . .
C15 C12 C13 C14 179.3(5) . . . .
C10 C9 C14 C13 -1.0(7) . . . .
S1 C9 C14 C13 176.2(4) . . . .
C12 C13 C14 C9 2.3(8) . . . .
C19 N5 C16 C17 -1.1(6) . . . .
Cu1 N5 C16 C17 -175.7(3) . . . .
C18 N6 C17 C16 -4.6(8) . . . .
N5 C16 C17 N6 7.1(8) . . . .
C17 N6 C18 C19 -3.6(7) . . . .
C17 N6 C18 C20 171.4(5) . . . .
C16 N5 C19 C18 -6.9(6) . . . .
Cu1 N5 C19 C18 168.5(3) . . . .
C16 N5 C19 C22 172.6(3) . . . .
Cu1 N5 C19 C22 -12.0(4) . . . .
N6 C18 C19 N5 9.5(6) . . . .
C20 C18 C19 N5 -165.0(4) . . . .
N6 C18 C19 C22 -170.0(4) . . . .
C20 C18 C19 C22 15.5(7) . . . .
N6 C18 C20 C21 -22.2(6) . . . .
C19 C18 C20 C21 152.6(5) . . . .
N8 N7 C22 C19 175.6(3) . . . .
Cu1 N7 C22 C19 -4.4(4) . . . .
N8 N7 C22 C23 -8.1(5) . . . .
Cu1 N7 C22 C23 172.0(3) . . . .
N5 C19 C22 N7 11.1(5) . . . .
C18 C19 C22 N7 -169.4(4) . . . .
N5 C19 C22 C23 -165.1(4) . . . .
C18 C19 C22 C23 14.4(6) . . . .
O4 S2 C24 C29 -14.9(4) . . . .
O3 S2 C24 C29 110.8(4) . . . .
N8 S2 C24 C29 -130.5(4) . . . .
O4 S2 C24 C25 164.7(3) . . . .
O3 S2 C24 C25 -69.6(4) . . . .
N8 S2 C24 C25 49.2(4) . . . .
C29 C24 C25 C26 -1.4(7) . . . .
S2 C24 C25 C26 179.0(4) . . . .
C24 C25 C26 C27 1.7(8) . . . .
C25 C26 C27 C28 -1.0(7) . . . .
C25 C26 C27 C30 -179.5(5) . . . .
C26 C27 C28 C29 0.0(8) . . . .
C30 C27 C28 C29 178.5(5) . . . .
C25 C24 C29 C28 0.4(7) . . . .
S2 C24 C29 C28 -180.0(4) . . . .
C27 C28 C29 C24 0.3(8) . . . .
C34 N9 C31 C32 1.1(6) . . . .
Cu2 N9 C31 C32 162.8(3) . . . .
C33 N10 C32 C31 4.0(7) . . . .
N9 C31 C32 N10 -7.6(7) . . . .
C32 N10 C33 C34 5.5(6) . . . .
C32 N10 C33 C35 -170.3(4) . . . .
C31 N9 C34 C33 8.3(6) . . . .
Cu2 N9 C34 C33 -156.5(3) . . . .
C31 N9 C34 C37 -172.8(3) . . . .
Cu2 N9 C34 C37 22.4(4) . . . .
N10 C33 C34 N9 -11.8(6) . . . .
C35 C33 C34 N9 163.5(4) . . . .
N10 C33 C34 C37 169.5(4) . . . .
C35 C33 C34 C37 -15.2(7) . . . .
N10 C33 C35 C36 41.4(6) . . . .
C34 C33 C35 C36 -134.1(5) . . . .
N12 N11 C37 C34 178.9(3) . . . .
Cu2 N11 C37 C34 3.6(4) . . . .
N12 N11 C37 C38 3.0(5) . . . .
Cu2 N11 C37 C38 -172.3(3) . . . .
N9 C34 C37 N11 -18.1(5) . . . .
C33 C34 C37 N11 160.7(4) . . . .
N9 C34 C37 C38 157.7(3) . . . .
C33 C34 C37 C38 -23.5(6) . . . .
O6 S3 C39 C40 -151.0(4) . . . .
O5 S3 C39 C40 86.0(4) . . . .
N12 S3 C39 C40 -32.8(4) . . . .
O6 S3 C39 C44 36.3(4) . . . .
O5 S3 C39 C44 -86.8(4) . . . .
N12 S3 C39 C44 154.5(3) . . . .
C44 C39 C40 C41 -0.4(7) . . . .
S3 C39 C40 C41 -173.0(4) . . . .
C39 C40 C41 C42 0.8(9) . . . .
C40 C41 C42 C43 -0.2(9) . . . .
C40 C41 C42 C45 178.0(5) . . . .
C41 C42 C43 C44 -0.8(8) . . . .
C45 C42 C43 C44 -179.0(5) . . . .
C40 C39 C44 C43 -0.5(7) . . . .
S3 C39 C44 C43 172.4(4) . . . .
C42 C43 C44 C39 1.2(8) . . . .
C49 N13 C46 C47 0.7(6) . . . .
Cu2 N13 C46 C47 -179.1(3) . . . .
C48A N14A C47 C46 -13.0(18) . . . .
N13 C46 C47 N14A 17.1(12) . . . .
N13 C46 C47 N14 -17.3(9) . . . .
C48 N14 C47 C46 14.2(13) . . . .
C47 N14 C48 C49 4.0(14) . . . .
C47 N14 C48 C50 -175.4(9) . . . .
C47 N14A C48A C49 -7(2) . . . .
C47 N14A C48A C50A -175.8(14) . . . .
C46 N13 C49 C48 17.4(7) . . . .
Cu2 N13 C49 C48 -162.8(5) . . . .
C46 N13 C49 C48A -20.4(10) . . . .
Cu2 N13 C49 C48A 159.4(8) . . . .
C46 N13 C49 C52 -175.4(3) . . . .
Cu2 N13 C49 C52 4.4(4) . . . .
N14 C48 C49 N13 -20.1(11) . . . .
C50 C48 C49 N13 159.2(7) . . . .
N14 C48 C49 C52 174.2(7) . . . .
C50 C48 C49 C52 -6.5(13) . . . .
N14A C48A C49 N13 23.8(16) . . . .
C50A C48A C49 N13 -169.3(13) . . . .
N14A C48A C49 C52 176.6(10) . . . .
C50A C48A C49 C52 -17(2) . . . .
N14 C48 C50 C51 -74.5(12) . . . .
C49 C48 C50 C51 106.1(12) . . . .
N14A C48A C50A C51A 78(2) . . . .
C49 C48A C50A C51A -89(2) . . . .
N16 N15 C52 C53 8.9(5) . . . .
Cu2 N15 C52 C53 -176.4(3) . . . .
N16 N15 C52 C49 -174.3(3) . . . .
Cu2 N15 C52 C49 0.4(5) . . . .
N13 C49 C52 N15 -3.4(5) . . . .
C48 C49 C52 N15 162.8(6) . . . .
C48A C49 C52 N15 -156.8(9) . . . .
N13 C49 C52 C53 173.3(4) . . . .
C48 C49 C52 C53 -20.5(8) . . . .
C48A C49 C52 C53 19.8(10) . . . .
O8 S4 C54 C55 152.8(4) . . . .
O7 S4 C54 C55 26.4(4) . . . .
N16 S4 C54 C55 -92.6(4) . . . .
O8 S4 C54 C59 -29.6(4) . . . .
O7 S4 C54 C59 -156.0(3) . . . .
N16 S4 C54 C59 85.0(4) . . . .
C59 C54 C55 C56 1.1(7) . . . .
S4 C54 C55 C56 178.7(3) . . . .
C54 C55 C56 C57 -1.9(7) . . . .
C55 C56 C57 C58 1.7(7) . . . .
C55 C56 C57 C60 180.0(5) . . . .
C56 C57 C58 C59 -0.8(8) . . . .
C60 C57 C58 C59 -179.0(5) . . . .
C57 C58 C59 C54 0.0(8) . . . .
C55 C54 C59 C58 -0.2(7) . . . .
S4 C54 C59 C58 -177.9(4) . . . .
